data_7015703
loop_
_publ_author_name
'Zhang, Yong'
'Chen, Li-Yuan'
'Yin, Wen-Xing'
'Yin, Jun'
'Zhang, Shi-Bing'
'Liu, Chang-Lin'

_publ_section_title
;
 The chelation targeting metal-A\b40 aggregates may lead to formation
 of A\b40 oligomers.
;
_journal_issue 18
_journal_name_full 'Dalton transactions (Cambridge, England : 2003)'
_journal_page_first 4830
_journal_page_last 4833
_journal_paper_doi 10.1039/c1dt00020a
_journal_volume 40
_journal_year 2011
_chemical_formula_moiety '6(C25 H20 Cl2 Cu N4 S), C2 H3 N, 8(H2 O)'
_chemical_formula_sum 'C152 H139 Cl12 Cu6 N25 O8 S6'
_chemical_formula_weight 3443.00
_chemical_name_systematic
;
?
;
_space_group_IT_number 2
_symmetry_cell_setting triclinic
_symmetry_space_group_name_Hall '-P 1'
_symmetry_space_group_name_H-M 'P -1'
_atom_sites_solution_hydrogens geom
_atom_sites_solution_primary direct
_atom_sites_solution_secondary difmap
_audit_creation_method SHELXL-97
_cell_angle_alpha 92.188(2)
_cell_angle_beta 91.350(2)
_cell_angle_gamma 97.128(2)
_cell_formula_units_Z 1
_cell_length_a 8.5380(9)
_cell_length_b 19.9727(19)
_cell_length_c 22.537(2)
_cell_measurement_reflns_used 4922
_cell_measurement_temperature 294(2)
_cell_measurement_theta_max 23.67
_cell_measurement_theta_min 2.28
_cell_volume 3809.1(6)
_computing_cell_refinement 'Bruker SMART'
_computing_data_collection 'Bruker SMART'
_computing_data_reduction 'Bruker SAINT'
_computing_molecular_graphics 'Bruker SHELXTL'
_computing_publication_material 'Bruker SHELXTL'
_computing_structure_refinement 'SHELXL-97 (Sheldrick, 1997)'
_computing_structure_solution 'SHELXS-97 (Sheldrick, 1990)'
_diffrn_ambient_temperature 294(2)
_diffrn_measured_fraction_theta_full 0.979
_diffrn_measured_fraction_theta_max 0.980
_diffrn_measurement_device_type 'CCD area detector'
_diffrn_measurement_method 'phi and omega scans'
_diffrn_radiation_monochromator graphite
_diffrn_radiation_source 'fine-focus sealed tube'
_diffrn_radiation_type MoK\a
_diffrn_radiation_wavelength 0.71073
_diffrn_reflns_av_R_equivalents 0.0305
_diffrn_reflns_av_sigmaI/netI 0.0626
_diffrn_reflns_limit_h_max 10
_diffrn_reflns_limit_h_min -10
_diffrn_reflns_limit_k_max 25
_diffrn_reflns_limit_k_min -18
_diffrn_reflns_limit_l_max 28
_diffrn_reflns_limit_l_min -27
_diffrn_reflns_number 23106
_diffrn_reflns_theta_full 26.50
_diffrn_reflns_theta_max 26.50
_diffrn_reflns_theta_min 2.21
_exptl_absorpt_coefficient_mu 1.181
_exptl_absorpt_correction_T_max 0.8910
_exptl_absorpt_correction_T_min 0.7729
_exptl_absorpt_correction_type multi-scan
_exptl_absorpt_process_details SADABS,Sheldrick,1997
_exptl_crystal_colour colorless
_exptl_crystal_density_diffrn 1.501
_exptl_crystal_density_method 'not measured'
_exptl_crystal_description block
_exptl_crystal_F_000 1764
_exptl_crystal_size_max 0.23
_exptl_crystal_size_mid 0.20
_exptl_crystal_size_min 0.10
_refine_diff_density_max 0.794
_refine_diff_density_min -0.612
_refine_diff_density_rms 0.084
_refine_ls_extinction_method none
_refine_ls_goodness_of_fit_ref 1.012
_refine_ls_hydrogen_treatment constr
_refine_ls_matrix_type full
_refine_ls_number_parameters 956
_refine_ls_number_reflns 15447
_refine_ls_number_restraints 18
_refine_ls_restrained_S_all 1.016
_refine_ls_R_factor_all 0.0844
_refine_ls_R_factor_gt 0.0540
_refine_ls_shift/su_max 0.000
_refine_ls_shift/su_mean 0.000
_refine_ls_structure_factor_coef Fsqd
_refine_ls_weighting_details 'calc w=1/[\s^2^(Fo^2^)+(0.0893P)^2^+0.0000P] where P=(Fo^2^+2Fc^2^)/3'
_refine_ls_weighting_scheme calc
_refine_ls_wR_factor_gt 0.1406
_refine_ls_wR_factor_ref 0.1612
_reflns_number_gt 10401
_reflns_number_total 15447
_reflns_threshold_expression >2sigma(I)
_cod_data_source_file c1dt00020a.txt
_cod_data_source_block 90325zy_0m
_cod_depositor_comments
;
The following automatic conversions were performed:
'_symmetry_cell_setting' value 'Triclinic' changed to 'triclinic'
according to '/home/saulius/struct/CIF-dictionaries/cif_core.dic'
dictionary named 'cif_core.dic' version 2.4.1 from 2010-06-29.

Automatic conversion script
Id: cif_fix_enum 1555 2011-01-17 13:19:09Z saulius 
;
_cod_original_cell_volume 3809.1(7)
_cod_original_sg_symbol_H-M P-1
_cod_original_formula_sum 'C152 H139 Cl12 Cu6 N25 O8 S6 '
_cod_database_code 7015703

loop_
_symmetry_equiv_pos_as_xyz
'x, y, z'
'-x, -y, -z'

loop_
_atom_site_label
_atom_site_type_symbol
_atom_site_fract_x
_atom_site_fract_y
_atom_site_fract_z
_atom_site_U_iso_or_equiv
_atom_site_adp_type
_atom_site_occupancy
_atom_site_symmetry_multiplicity
_atom_site_calc_flag
_atom_site_refinement_flags
_atom_site_disorder_assembly
_atom_site_disorder_group
Cu1 Cu 0.20756(5) 0.12187(2) 0.099677(19) 0.03566(13) Uani 1 1 d . . .
Cu2 Cu 0.54076(5) 0.93619(2) 0.250972(19) 0.03928(13) Uani 1 1 d . . .
Cu3 Cu 0.08630(6) 0.23497(2) 0.46965(2) 0.04200(14) Uani 1 1 d . . .
C1 C 0.7628(5) 0.50610(18) -0.02643(18) 0.0433(9) Uani 1 1 d . . .
C2 C 0.8391(6) 0.5481(2) -0.0672(2) 0.0589(12) Uani 1 1 d . . .
H2 H 0.8248 0.5382 -0.1077 0.071 Uiso 1 1 calc R . .
C3 C 0.9368(5) 0.6049(2) -0.0464(2) 0.0593(12) Uani 1 1 d . . .
H3 H 0.9908 0.6326 -0.0733 0.071 Uiso 1 1 calc R . .
C4 C 0.9557(5) 0.6209(2) 0.0129(2) 0.0583(12) Uani 1 1 d . . .
H4 H 1.0206 0.6599 0.0257 0.070 Uiso 1 1 calc R . .
C5 C 0.8798(5) 0.5801(2) 0.0542(2) 0.0586(12) Uani 1 1 d . . .
H5 H 0.8936 0.5906 0.0947 0.070 Uiso 1 1 calc R . .
C6 C 0.7830(5) 0.52324(19) 0.03348(19) 0.0461(10) Uani 1 1 d . . .
C7 C 0.6098(4) 0.41905(18) 0.00716(17) 0.0406(9) Uani 1 1 d . . .
C8 C 0.5056(4) 0.35441(18) 0.00807(17) 0.0385(9) Uani 1 1 d . . .
C9 C 0.4278(5) 0.33430(19) 0.05779(17) 0.0429(9) Uani 1 1 d . . .
H9 H 0.4344 0.3633 0.0913 0.051 Uiso 1 1 calc R . .
C10 C 0.3394(5) 0.27157(19) 0.05919(17) 0.0440(9) Uani 1 1 d . . .
H10 H 0.2897 0.2583 0.0939 0.053 Uiso 1 1 calc R . .
C11 C 0.3243(4) 0.22851(17) 0.00965(16) 0.0344(8) Uani 1 1 d . . .
C12 C 0.3995(5) 0.2492(2) -0.04133(18) 0.0542(11) Uani 1 1 d . . .
H12 H 0.3909 0.2207 -0.0752 0.065 Uiso 1 1 calc R . .
C13 C 0.4870(6) 0.3118(2) -0.04229(18) 0.0569(12) Uani 1 1 d . . .
H13 H 0.5344 0.3258 -0.0772 0.068 Uiso 1 1 calc R . .
C14 C 0.3076(4) 0.10787(18) -0.01822(16) 0.0386(9) Uani 1 1 d . . .
H14A H 0.3449 0.1221 -0.0566 0.046 Uiso 1 1 calc R . .
H14B H 0.2318 0.0677 -0.0244 0.046 Uiso 1 1 calc R . .
C15 C 0.4433(4) 0.09275(16) 0.02003(16) 0.0360(8) Uani 1 1 d . . .
C16 C 0.5847(4) 0.07769(18) -0.00155(18) 0.0409(9) Uani 1 1 d . . .
H16 H 0.6047 0.0797 -0.0419 0.049 Uiso 1 1 calc R . .
C17 C 0.6962(5) 0.05947(18) 0.0381(2) 0.0450(10) Uani 1 1 d . . .
H17 H 0.7929 0.0494 0.0245 0.054 Uiso 1 1 calc R . .
C18 C 0.6651(4) 0.05614(18) 0.0974(2) 0.0465(10) Uani 1 1 d . . .
H18 H 0.7384 0.0424 0.1240 0.056 Uiso 1 1 calc R . .
C19 C 0.5221(4) 0.07369(18) 0.11686(18) 0.0414(9) Uani 1 1 d . . .
H19 H 0.5011 0.0725 0.1571 0.050 Uiso 1 1 calc R . .
C20 C 0.0649(4) 0.16442(19) -0.00851(17) 0.0421(9) Uani 1 1 d . . .
H20A H 0.0193 0.1199 -0.0234 0.050 Uiso 1 1 calc R . .
H20B H 0.0617 0.1953 -0.0406 0.050 Uiso 1 1 calc R . .
C21 C -0.0287(4) 0.18696(18) 0.04208(18) 0.0409(9) Uani 1 1 d . . .
C22 C -0.1578(5) 0.22167(19) 0.0338(2) 0.0538(11) Uani 1 1 d . . .
H22 H -0.1876 0.2332 -0.0040 0.065 Uiso 1 1 calc R . .
C23 C -0.2412(5) 0.2389(2) 0.0824(3) 0.0670(14) Uani 1 1 d . . .
H23 H -0.3279 0.2623 0.0776 0.080 Uiso 1 1 calc R . .
C24 C -0.1966(6) 0.2217(2) 0.1377(3) 0.0678(14) Uani 1 1 d . . .
H24 H -0.2522 0.2331 0.1708 0.081 Uiso 1 1 calc R . .
C25 C -0.0664(5) 0.1866(2) 0.1437(2) 0.0543(11) Uani 1 1 d . . .
H25 H -0.0357 0.1746 0.1813 0.065 Uiso 1 1 calc R . .
C26 C 0.0181(5) 0.5258(2) 0.25433(18) 0.0473(10) Uani 1 1 d . . .
C27 C -0.0464(6) 0.4823(2) 0.2077(2) 0.0642(13) Uani 1 1 d . . .
H27 H -0.0285 0.4933 0.1685 0.077 Uiso 1 1 calc R . .
C28 C -0.1361(6) 0.4232(2) 0.2203(2) 0.0726(14) Uani 1 1 d . . .
H28 H -0.1779 0.3935 0.1895 0.087 Uiso 1 1 calc R . .
C29 C -0.1649(6) 0.4075(2) 0.2785(2) 0.0716(14) Uani 1 1 d . . .
H29 H -0.2260 0.3670 0.2863 0.086 Uiso 1 1 calc R . .
C30 C -0.1054(6) 0.4501(2) 0.3253(2) 0.0623(13) Uani 1 1 d . . .
H30 H -0.1257 0.4392 0.3644 0.075 Uiso 1 1 calc R . .
C31 C -0.0143(5) 0.5096(2) 0.31227(18) 0.0492(10) Uani 1 1 d . . .
C32 C 0.1465(5) 0.6188(2) 0.29833(17) 0.0438(9) Uani 1 1 d . . .
C33 C 0.2385(4) 0.68519(18) 0.30698(16) 0.0394(9) Uani 1 1 d . . .
C34 C 0.3641(5) 0.7053(2) 0.27078(17) 0.0453(10) Uani 1 1 d . . .
H34 H 0.3889 0.6761 0.2402 0.054 Uiso 1 1 calc R . .
C35 C 0.4516(5) 0.7671(2) 0.27938(17) 0.0462(10) Uani 1 1 d . . .
H35 H 0.5348 0.7793 0.2545 0.055 Uiso 1 1 calc R . .
C36 C 0.4188(4) 0.81210(18) 0.32457(16) 0.0360(8) Uani 1 1 d . . .
C37 C 0.2907(5) 0.79367(19) 0.35969(16) 0.0428(9) Uani 1 1 d . . .
H37 H 0.2639 0.8236 0.3892 0.051 Uiso 1 1 calc R . .
C38 C 0.2025(5) 0.7309(2) 0.35106(17) 0.0456(10) Uani 1 1 d . . .
H38 H 0.1175 0.7192 0.3752 0.055 Uiso 1 1 calc R . .
C39 C 0.4553(5) 0.92747(19) 0.37129(16) 0.0416(9) Uani 1 1 d . . .
H39A H 0.5376 0.9646 0.3809 0.050 Uiso 1 1 calc R . .
H39B H 0.4198 0.9079 0.4081 0.050 Uiso 1 1 calc R . .
C40 C 0.3186(5) 0.95324(18) 0.33893(17) 0.0404(9) Uani 1 1 d . . .
C41 C 0.1837(5) 0.96857(19) 0.36639(19) 0.0490(10) Uani 1 1 d . . .
H41 H 0.1685 0.9605 0.4063 0.059 Uiso 1 1 calc R . .
C42 C 0.0713(5) 0.9964(2) 0.3329(2) 0.0539(11) Uani 1 1 d . . .
H42 H -0.0209 1.0068 0.3503 0.065 Uiso 1 1 calc R . .
C43 C 0.0959(5) 1.0085(2) 0.2745(2) 0.0515(11) Uani 1 1 d . . .
H43 H 0.0233 1.0287 0.2521 0.062 Uiso 1 1 calc R . .
C44 C 0.2308(5) 0.99022(19) 0.24951(19) 0.0466(10) Uani 1 1 d . . .
H44 H 0.2463 0.9968 0.2093 0.056 Uiso 1 1 calc R . .
C45 C 0.6850(4) 0.8674(2) 0.34818(16) 0.0419(9) Uani 1 1 d . . .
H45A H 0.6871 0.8264 0.3697 0.050 Uiso 1 1 calc R . .
H45B H 0.7303 0.9051 0.3742 0.050 Uiso 1 1 calc R . .
C46 C 0.7845(4) 0.86400(18) 0.29403(17) 0.0389(9) Uani 1 1 d . . .
C47 C 0.9190(5) 0.8325(2) 0.29370(19) 0.0481(10) Uani 1 1 d . . .
H47 H 0.9490 0.8111 0.3273 0.058 Uiso 1 1 calc R . .
C48 C 1.0099(5) 0.8325(2) 0.2437(2) 0.0569(11) Uani 1 1 d . . .
H48 H 1.1012 0.8115 0.2433 0.068 Uiso 1 1 calc R . .
C49 C 0.9624(5) 0.8643(2) 0.1947(2) 0.0566(11) Uani 1 1 d . . .
H49 H 1.0210 0.8651 0.1604 0.068 Uiso 1 1 calc R . .
C50 C 0.8272(5) 0.8950(2) 0.19695(18) 0.0480(10) Uani 1 1 d . . .
H50 H 0.7963 0.9169 0.1637 0.058 Uiso 1 1 calc R . .
C51 C 0.5498(5) 0.5493(2) 0.2208(2) 0.0538(11) Uani 1 1 d . . .
C52 C 0.6204(6) 0.5940(2) 0.1798(2) 0.0686(14) Uani 1 1 d . . .
H52 H 0.5994 0.5873 0.1391 0.082 Uiso 1 1 calc R . .
C53 C 0.7226(6) 0.6484(2) 0.2026(3) 0.0753(16) Uani 1 1 d . . .
H53 H 0.7718 0.6792 0.1770 0.090 Uiso 1 1 calc R . .
C54 C 0.7531(6) 0.6577(2) 0.2637(3) 0.0739(15) Uani 1 1 d . . .
H54 H 0.8241 0.6942 0.2779 0.089 Uiso 1 1 calc R . .
C55 C 0.6815(6) 0.6147(2) 0.3028(2) 0.0688(14) Uani 1 1 d . . .
H55 H 0.7016 0.6221 0.3434 0.083 Uiso 1 1 calc R . .
C56 C 0.5772(5) 0.5591(2) 0.28118(19) 0.0510(10) Uani 1 1 d . . .
C57 C 0.4128(5) 0.4652(2) 0.28245(18) 0.0469(10) Uani 1 1 d . . .
C58 C 0.3164(5) 0.4053(2) 0.30513(17) 0.0443(9) Uani 1 1 d . . .
C59 C 0.2624(6) 0.3494(2) 0.26966(19) 0.0692(15) Uani 1 1 d . . .
H59 H 0.2807 0.3498 0.2292 0.083 Uiso 1 1 calc R . .
C60 C 0.1820(6) 0.2930(2) 0.29256(18) 0.0638(14) Uani 1 1 d . . .
H60 H 0.1489 0.2555 0.2677 0.077 Uiso 1 1 calc R . .
C61 C 0.1499(5) 0.29148(18) 0.35197(16) 0.0393(9) Uani 1 1 d . . .
C62 C 0.1988(5) 0.3482(2) 0.38745(17) 0.0467(10) Uani 1 1 d . . .
H62 H 0.1762 0.3484 0.4276 0.056 Uiso 1 1 calc R . .
C63 C 0.2804(5) 0.4043(2) 0.36436(17) 0.0487(10) Uani 1 1 d . . .
H63 H 0.3118 0.4422 0.3890 0.058 Uiso 1 1 calc R . .
C64 C 0.1300(5) 0.16825(19) 0.35909(18) 0.0510(11) Uani 1 1 d . . .
H64A H 0.1537 0.1685 0.3172 0.061 Uiso 1 1 calc R . .
H64B H 0.0533 0.1293 0.3655 0.061 Uiso 1 1 calc R . .
C65 C 0.2777(5) 0.16406(19) 0.39543(18) 0.0447(10) Uani 1 1 d . . .
C66 C 0.3994(5) 0.1294(2) 0.3754(2) 0.0543(11) Uani 1 1 d . . .
H66 H 0.3959 0.1100 0.3372 0.065 Uiso 1 1 calc R . .
C67 C 0.5245(6) 0.1247(2) 0.4136(2) 0.0620(13) Uani 1 1 d . . .
H67 H 0.6071 0.1017 0.4012 0.074 Uiso 1 1 calc R . .
C68 C 0.5287(6) 0.1531(2) 0.4692(2) 0.0649(13) Uani 1 1 d . . .
H68 H 0.6130 0.1496 0.4953 0.078 Uiso 1 1 calc R . .
C69 C 0.4049(5) 0.1877(2) 0.48655(19) 0.0546(11) Uani 1 1 d . . .
H69 H 0.4084 0.2081 0.5244 0.066 Uiso 1 1 calc R . .
C70 C -0.1092(5) 0.2269(2) 0.36360(18) 0.0481(10) Uani 1 1 d . . .
H70A H -0.1267 0.2413 0.3236 0.058 Uiso 1 1 calc R . .
H70B H -0.1578 0.1805 0.3659 0.058 Uiso 1 1 calc R . .
C71 C -0.1822(5) 0.2708(2) 0.40696(18) 0.0457(10) Uani 1 1 d . . .
C72 C -0.3216(5) 0.2965(2) 0.3942(2) 0.0606(12) Uani 1 1 d . . .
H72 H -0.3732 0.2873 0.3574 0.073 Uiso 1 1 calc R . .
C73 C -0.3821(6) 0.3359(3) 0.4370(3) 0.0762(15) Uani 1 1 d . . .
H73 H -0.4765 0.3533 0.4299 0.091 Uiso 1 1 calc R . .
C74 C -0.3026(7) 0.3491(3) 0.4900(3) 0.0801(16) Uani 1 1 d . . .
H74 H -0.3413 0.3761 0.5193 0.096 Uiso 1 1 calc R . .
C75 C -0.1650(6) 0.3222(2) 0.4998(2) 0.0639(13) Uani 1 1 d . . .
H75 H -0.1112 0.3319 0.5361 0.077 Uiso 1 1 calc R . .
C76 C 0.615(2) 0.5333(7) 0.4554(6) 0.135(6) Uani 0.50 1 d PU . .
H76A H 0.5982 0.4983 0.4248 0.203 Uiso 0.50 1 calc PR . .
H76B H 0.5961 0.5755 0.4394 0.203 Uiso 0.50 1 calc PR . .
H76C H 0.5436 0.5227 0.4870 0.203 Uiso 0.50 1 calc PR . .
C77 C 0.788(2) 0.5389(8) 0.4800(6) 0.107(5) Uani 0.50 1 d PU . .
Cl1 Cl 0.06853(11) 0.01238(5) 0.09081(5) 0.0474(2) Uani 1 1 d . . .
Cl2 Cl 0.28465(14) 0.16390(6) 0.19448(5) 0.0635(3) Uani 1 1 d . . .
Cl3 Cl 0.44047(14) 0.89146(6) 0.16157(5) 0.0608(3) Uani 1 1 d . . .
Cl4 Cl 0.68154(13) 1.04325(5) 0.27659(5) 0.0573(3) Uani 1 1 d . . .
Cl5 Cl -0.06863(15) 0.12595(6) 0.49230(6) 0.0712(4) Uani 1 1 d . . .
Cl6 Cl 0.17554(15) 0.28556(7) 0.55751(5) 0.0679(3) Uani 1 1 d . . .
N1 N 0.6650(4) 0.44673(16) -0.04073(15) 0.0486(8) Uani 1 1 d . . .
N2 N 0.2314(3) 0.16254(14) 0.01172(13) 0.0332(7) Uani 1 1 d . . .
N3 N 0.4137(3) 0.09237(14) 0.07901(13) 0.0341(7) Uani 1 1 d . . .
N4 N 0.0163(4) 0.16972(15) 0.09634(14) 0.0398(7) Uani 1 1 d . . .
N5 N 0.1108(4) 0.58705(17) 0.24690(15) 0.0500(9) Uani 1 1 d . . .
N6 N 0.5186(4) 0.87580(15) 0.33288(13) 0.0375(7) Uani 1 1 d . . .
N7 N 0.3406(4) 0.96316(15) 0.28120(14) 0.0390(7) Uani 1 1 d . . .
N8 N 0.7376(4) 0.89466(15) 0.24542(13) 0.0396(7) Uani 1 1 d . . .
N9 N 0.4971(4) 0.51044(17) 0.31636(16) 0.0540(9) Uani 1 1 d . . .
N10 N 0.0647(4) 0.23096(15) 0.37699(13) 0.0392(7) Uani 1 1 d . . .
N11 N 0.2814(4) 0.19255(16) 0.45055(14) 0.0427(8) Uani 1 1 d . . .
N12 N -0.1048(4) 0.28269(16) 0.45969(14) 0.0455(8) Uani 1 1 d . . .
N13 N 0.9086(16) 0.5150(6) 0.4976(5) 0.127(4) Uani 0.50 1 d PU . .
O1 O 0.2143(5) 0.63565(18) 0.13699(14) 0.0906(12) Uani 1 1 d . . .
H1A H 0.1550 0.6171 0.1612 0.136 Uiso 1 1 d R . .
H1B H 0.2542 0.6062 0.1186 0.136 Uiso 1 1 d R . .
O2 O 0.6147(4) 0.2027(2) 0.26440(16) 0.0951(12) Uani 1 1 d . . .
H2A H 0.5226 0.1975 0.2522 0.143 Uiso 1 1 d R . .
H2B H 0.6496 0.1665 0.2597 0.143 Uiso 1 1 d R . .
O3 O 0.1739(5) 0.7665(2) 0.11177(17) 0.0991(13) Uani 1 1 d . . .
H3A H 0.2516 0.7930 0.1223 0.149 Uiso 1 1 d R . .
H3B H 0.1304 0.7527 0.1418 0.149 Uiso 1 1 d R . .
O4 O 0.8013(5) 0.9688(2) 0.46108(19) 0.1150(16) Uani 1 1 d . . .
H4A H 0.7989 1.0057 0.4781 0.172 Uiso 1 1 d R . .
H4B H 0.8277 0.9429 0.4857 0.172 Uiso 1 1 d R . .
S1 S 0.67355(14) 0.46226(5) 0.07358(5) 0.0536(3) Uani 1 1 d . . .
S2 S 0.07399(16) 0.57446(6) 0.35953(5) 0.0614(3) Uani 1 1 d . . .
S3 S 0.42197(15) 0.47613(6) 0.20566(5) 0.0602(3) Uani 1 1 d . . .

loop_
_atom_site_aniso_label
_atom_site_aniso_U_11
_atom_site_aniso_U_22
_atom_site_aniso_U_33
_atom_site_aniso_U_23
_atom_site_aniso_U_13
_atom_site_aniso_U_12
Cu1 0.0283(2) 0.0379(3) 0.0411(3) 0.00106(19) 0.00349(19) 0.00509(19)
Cu2 0.0344(3) 0.0465(3) 0.0381(3) 0.0037(2) 0.00379(19) 0.0084(2)
Cu3 0.0415(3) 0.0461(3) 0.0396(3) 0.0058(2) 0.0068(2) 0.0077(2)
C1 0.042(2) 0.029(2) 0.058(3) 0.0042(18) 0.0054(19) 0.0007(17)
C2 0.064(3) 0.044(3) 0.067(3) 0.011(2) 0.010(2) -0.003(2)
C3 0.050(3) 0.046(3) 0.081(3) 0.016(2) 0.013(2) -0.004(2)
C4 0.043(3) 0.041(2) 0.088(4) 0.009(2) 0.004(2) -0.0081(19)
C5 0.050(3) 0.049(3) 0.070(3) -0.005(2) 0.000(2) -0.014(2)
C6 0.036(2) 0.037(2) 0.064(3) 0.0022(19) 0.0021(19) -0.0042(17)
C7 0.035(2) 0.034(2) 0.052(2) 0.0016(17) 0.0002(17) 0.0007(16)
C8 0.031(2) 0.030(2) 0.054(2) 0.0048(17) -0.0015(17) 0.0028(15)
C9 0.040(2) 0.035(2) 0.051(2) -0.0083(17) 0.0086(18) -0.0038(17)
C10 0.039(2) 0.043(2) 0.048(2) -0.0015(18) 0.0118(18) -0.0027(18)
C11 0.0264(19) 0.032(2) 0.045(2) 0.0049(16) -0.0003(15) 0.0038(15)
C12 0.069(3) 0.043(2) 0.045(2) -0.0060(18) 0.008(2) -0.014(2)
C13 0.074(3) 0.049(3) 0.042(2) 0.0067(19) 0.009(2) -0.014(2)
C14 0.041(2) 0.032(2) 0.041(2) -0.0016(15) 0.0025(17) 0.0006(16)
C15 0.034(2) 0.0221(18) 0.050(2) -0.0004(15) 0.0025(17) -0.0015(15)
C16 0.036(2) 0.032(2) 0.053(2) -0.0002(17) 0.0140(18) -0.0025(16)
C17 0.030(2) 0.027(2) 0.077(3) -0.0024(19) 0.011(2) -0.0001(16)
C18 0.031(2) 0.032(2) 0.077(3) 0.0064(19) -0.003(2) 0.0062(16)
C19 0.032(2) 0.042(2) 0.051(2) 0.0068(17) -0.0002(17) 0.0035(17)
C20 0.028(2) 0.040(2) 0.056(2) 0.0069(18) -0.0038(17) -0.0033(16)
C21 0.027(2) 0.030(2) 0.064(3) 0.0036(17) -0.0029(18) -0.0026(15)
C22 0.036(2) 0.034(2) 0.091(3) 0.016(2) -0.004(2) 0.0004(18)
C23 0.036(3) 0.045(3) 0.123(5) 0.005(3) 0.009(3) 0.011(2)
C24 0.046(3) 0.063(3) 0.095(4) -0.015(3) 0.018(3) 0.010(2)
C25 0.040(2) 0.057(3) 0.065(3) -0.009(2) 0.011(2) 0.004(2)
C26 0.043(2) 0.043(2) 0.054(2) 0.0054(19) 0.0063(19) 0.0007(19)
C27 0.075(3) 0.059(3) 0.055(3) 0.001(2) 0.005(2) -0.008(3)
C28 0.082(4) 0.058(3) 0.072(3) 0.000(3) -0.007(3) -0.012(3)
C29 0.070(4) 0.050(3) 0.091(4) 0.017(3) -0.001(3) -0.014(2)
C30 0.071(3) 0.055(3) 0.058(3) 0.014(2) 0.008(2) -0.006(2)
C31 0.052(3) 0.043(2) 0.052(2) 0.0042(19) 0.005(2) 0.004(2)
C32 0.042(2) 0.044(2) 0.047(2) 0.0084(18) 0.0076(18) 0.0078(18)
C33 0.036(2) 0.038(2) 0.044(2) 0.0073(17) 0.0030(17) 0.0035(17)
C34 0.043(2) 0.044(2) 0.048(2) -0.0033(18) 0.0103(18) 0.0015(18)
C35 0.040(2) 0.049(2) 0.049(2) -0.0011(19) 0.0129(18) 0.0000(19)
C36 0.031(2) 0.040(2) 0.038(2) 0.0072(16) 0.0012(15) 0.0046(16)
C37 0.047(2) 0.045(2) 0.039(2) 0.0027(17) 0.0093(18) 0.0106(19)
C38 0.046(2) 0.047(2) 0.044(2) 0.0076(18) 0.0112(18) 0.0037(19)
C39 0.046(2) 0.042(2) 0.036(2) -0.0017(16) 0.0052(17) 0.0041(18)
C40 0.039(2) 0.033(2) 0.048(2) -0.0001(16) 0.0105(17) -0.0013(16)
C41 0.049(3) 0.039(2) 0.058(3) -0.0043(19) 0.018(2) -0.0020(19)
C42 0.041(3) 0.043(2) 0.078(3) -0.006(2) 0.014(2) 0.0042(19)
C43 0.034(2) 0.041(2) 0.080(3) 0.005(2) 0.005(2) 0.0050(18)
C44 0.041(2) 0.040(2) 0.060(3) 0.0053(19) -0.0026(19) 0.0073(18)
C45 0.034(2) 0.046(2) 0.045(2) 0.0043(17) -0.0013(17) 0.0013(17)
C46 0.031(2) 0.033(2) 0.051(2) 0.0008(17) -0.0034(17) -0.0007(16)
C47 0.039(2) 0.040(2) 0.065(3) 0.0035(19) -0.007(2) 0.0063(18)
C48 0.042(3) 0.053(3) 0.078(3) -0.003(2) 0.011(2) 0.015(2)
C49 0.047(3) 0.063(3) 0.061(3) -0.003(2) 0.016(2) 0.009(2)
C50 0.046(3) 0.054(3) 0.044(2) 0.0013(18) 0.0070(19) 0.007(2)
C51 0.051(3) 0.043(2) 0.068(3) 0.005(2) 0.016(2) 0.004(2)
C52 0.080(4) 0.057(3) 0.070(3) 0.009(2) 0.025(3) 0.005(3)
C53 0.066(4) 0.045(3) 0.115(5) 0.020(3) 0.031(3) 0.001(2)
C54 0.050(3) 0.040(3) 0.128(5) -0.006(3) 0.004(3) -0.005(2)
C55 0.069(3) 0.053(3) 0.082(4) -0.005(3) -0.011(3) 0.003(3)
C56 0.047(3) 0.047(3) 0.059(3) 0.003(2) 0.001(2) 0.005(2)
C57 0.046(3) 0.044(2) 0.048(2) 0.0006(19) 0.0058(19) -0.0014(19)
C58 0.046(2) 0.041(2) 0.044(2) 0.0027(18) 0.0050(18) -0.0006(18)
C59 0.097(4) 0.063(3) 0.041(2) -0.004(2) 0.025(2) -0.017(3)
C60 0.095(4) 0.043(3) 0.046(2) -0.0105(19) 0.018(2) -0.020(2)
C61 0.041(2) 0.035(2) 0.042(2) 0.0013(16) 0.0056(17) 0.0025(17)
C62 0.056(3) 0.047(2) 0.035(2) -0.0005(18) 0.0063(18) -0.003(2)
C63 0.061(3) 0.041(2) 0.041(2) -0.0032(18) 0.0025(19) -0.005(2)
C64 0.063(3) 0.036(2) 0.053(2) -0.0002(18) 0.007(2) 0.000(2)
C65 0.050(3) 0.032(2) 0.051(2) 0.0069(17) 0.0102(19) -0.0031(18)
C66 0.054(3) 0.038(2) 0.072(3) 0.003(2) 0.025(2) 0.004(2)
C67 0.047(3) 0.054(3) 0.088(4) 0.015(3) 0.024(3) 0.013(2)
C68 0.046(3) 0.074(3) 0.080(4) 0.028(3) 0.011(2) 0.015(2)
C69 0.045(3) 0.070(3) 0.051(3) 0.017(2) 0.011(2) 0.010(2)
C70 0.040(2) 0.048(2) 0.054(2) 0.0070(19) -0.0025(19) -0.0046(18)
C71 0.039(2) 0.042(2) 0.056(3) 0.0144(19) 0.0089(19) 0.0014(18)
C72 0.045(3) 0.064(3) 0.074(3) 0.019(2) 0.005(2) 0.006(2)
C73 0.055(3) 0.081(4) 0.099(4) 0.020(3) 0.007(3) 0.025(3)
C74 0.077(4) 0.087(4) 0.085(4) 0.005(3) 0.019(3) 0.038(3)
C75 0.068(3) 0.067(3) 0.062(3) 0.005(2) 0.009(2) 0.027(3)
C76 0.239(16) 0.093(9) 0.076(8) 0.003(7) 0.068(10) 0.019(10)
C77 0.117(8) 0.128(8) 0.080(7) 0.014(6) 0.034(7) 0.020(7)
Cl1 0.0367(5) 0.0378(5) 0.0666(6) 0.0053(4) 0.0018(5) -0.0005(4)
Cl2 0.0610(7) 0.0847(9) 0.0463(6) -0.0199(5) -0.0080(5) 0.0238(6)
Cl3 0.0564(7) 0.0833(8) 0.0423(6) -0.0066(5) -0.0061(5) 0.0114(6)
Cl4 0.0430(6) 0.0476(6) 0.0803(8) -0.0025(5) 0.0065(5) 0.0023(5)
Cl5 0.0524(7) 0.0558(7) 0.1071(10) 0.0309(7) 0.0137(7) 0.0032(5)
Cl6 0.0692(8) 0.0855(9) 0.0498(6) -0.0149(6) -0.0052(6) 0.0201(7)
N1 0.054(2) 0.0367(19) 0.053(2) 0.0036(15) 0.0051(17) -0.0054(16)
N2 0.0249(16) 0.0268(15) 0.0461(17) -0.0002(13) -0.0015(13) -0.0029(12)
N3 0.0269(16) 0.0345(17) 0.0406(17) 0.0012(13) 0.0045(13) 0.0017(12)
N4 0.0303(17) 0.0350(17) 0.053(2) -0.0020(14) 0.0047(14) 0.0011(13)
N5 0.048(2) 0.044(2) 0.056(2) 0.0023(16) 0.0071(17) -0.0041(16)
N6 0.0345(18) 0.0399(18) 0.0379(17) 0.0011(13) 0.0012(13) 0.0035(14)
N7 0.0357(18) 0.0366(18) 0.0446(18) 0.0033(14) 0.0050(14) 0.0027(14)
N8 0.0317(17) 0.0421(18) 0.0446(18) -0.0025(14) 0.0040(14) 0.0037(14)
N9 0.053(2) 0.046(2) 0.064(2) 0.0125(18) 0.0085(18) 0.0047(17)
N10 0.0385(19) 0.0343(17) 0.0433(18) 0.0003(13) 0.0043(14) -0.0016(14)
N11 0.040(2) 0.0435(19) 0.0449(19) 0.0073(15) 0.0089(15) 0.0035(15)
N12 0.050(2) 0.044(2) 0.0438(19) 0.0049(15) 0.0083(16) 0.0074(16)
N13 0.168(9) 0.100(7) 0.102(7) 0.028(6) 0.041(7) -0.033(7)
O1 0.135(4) 0.074(2) 0.057(2) 0.0049(17) 0.021(2) -0.011(2)
O2 0.076(3) 0.111(3) 0.092(3) 0.003(2) -0.015(2) -0.009(2)
O3 0.092(3) 0.105(3) 0.100(3) -0.009(2) -0.005(2) 0.017(2)
O4 0.126(4) 0.089(3) 0.127(4) -0.025(3) -0.054(3) 0.019(3)
S1 0.0545(7) 0.0478(6) 0.0527(6) 0.0001(5) 0.0052(5) -0.0166(5)
S2 0.0767(9) 0.0543(7) 0.0492(6) 0.0082(5) 0.0076(6) -0.0107(6)
S3 0.0686(8) 0.0573(7) 0.0500(6) 0.0029(5) 0.0092(6) -0.0118(6)

loop_
_atom_type_symbol
_atom_type_description
_atom_type_scat_dispersion_real
_atom_type_scat_dispersion_imag
_atom_type_scat_source
C C 0.0033 0.0016 'International Tables Vol C Tables 4.2.6.8 and 6.1.1.4'
H H 0.0000 0.0000 'International Tables Vol C Tables 4.2.6.8 and 6.1.1.4'
N N 0.0061 0.0033 'International Tables Vol C Tables 4.2.6.8 and 6.1.1.4'
O O 0.0106 0.0060 'International Tables Vol C Tables 4.2.6.8 and 6.1.1.4'
S S 0.1246 0.1234 'International Tables Vol C Tables 4.2.6.8 and 6.1.1.4'
Cl Cl 0.1484 0.1585 'International Tables Vol C Tables 4.2.6.8 and 6.1.1.4'
Cu Cu 0.3201 1.2651 'International Tables Vol C Tables 4.2.6.8 and 6.1.1.4'

loop_
_geom_angle_atom_site_label_1
_geom_angle_atom_site_label_2
_geom_angle_atom_site_label_3
_geom_angle
_geom_angle_site_symmetry_1
_geom_angle_site_symmetry_3
_geom_angle_publ_flag
N3 Cu1 N4 160.59(12) . . ?
N3 Cu1 N2 80.75(11) . . ?
N4 Cu1 N2 80.27(12) . . ?
N3 Cu1 Cl2 96.06(9) . . ?
N4 Cu1 Cl2 94.14(10) . . ?
N2 Cu1 Cl2 133.85(8) . . ?
N3 Cu1 Cl1 94.47(9) . . ?
N4 Cu1 Cl1 95.48(9) . . ?
N2 Cu1 Cl1 108.92(8) . . ?
Cl2 Cu1 Cl1 117.22(5) . . ?
N8 Cu2 N7 161.46(13) . . ?
N8 Cu2 N6 81.38(12) . . ?
N7 Cu2 N6 80.17(12) . . ?
N8 Cu2 Cl3 94.33(9) . . ?
N7 Cu2 Cl3 96.69(10) . . ?
N6 Cu2 Cl3 121.02(8) . . ?
N8 Cu2 Cl4 91.71(9) . . ?
N7 Cu2 Cl4 92.43(9) . . ?
N6 Cu2 Cl4 108.54(8) . . ?
Cl3 Cu2 Cl4 130.43(5) . . ?
N12 Cu3 N11 160.81(13) . . ?
N12 Cu3 N10 80.46(13) . . ?
N11 Cu3 N10 80.84(13) . . ?
N12 Cu3 Cl6 97.53(10) . . ?
N11 Cu3 Cl6 97.06(10) . . ?
N10 Cu3 Cl6 152.60(9) . . ?
N12 Cu3 Cl5 93.93(10) . . ?
N11 Cu3 Cl5 93.69(9) . . ?
N10 Cu3 Cl5 100.51(9) . . ?
Cl6 Cu3 Cl5 106.88(5) . . ?
C6 C1 N1 115.7(3) . . ?
C6 C1 C2 119.2(4) . . ?
N1 C1 C2 125.1(4) . . ?
C3 C2 C1 118.8(4) . . ?
C3 C2 H2 120.6 . . ?
C1 C2 H2 120.6 . . ?
C4 C3 C2 121.3(4) . . ?
C4 C3 H3 119.4 . . ?
C2 C3 H3 119.4 . . ?
C3 C4 C5 120.9(4) . . ?
C3 C4 H4 119.6 . . ?
C5 C4 H4 119.6 . . ?
C6 C5 C4 117.9(4) . . ?
C6 C5 H5 121.1 . . ?
C4 C5 H5 121.1 . . ?
C5 C6 C1 122.0(4) . . ?
C5 C6 S1 128.9(4) . . ?
C1 C6 S1 109.1(3) . . ?
N1 C7 C8 124.7(3) . . ?
N1 C7 S1 115.3(3) . . ?
C8 C7 S1 119.9(3) . . ?
C9 C8 C13 118.3(3) . . ?
C9 C8 C7 121.8(3) . . ?
C13 C8 C7 119.9(3) . . ?
C8 C9 C10 121.1(4) . . ?
C8 C9 H9 119.5 . . ?
C10 C9 H9 119.5 . . ?
C11 C10 C9 120.5(3) . . ?
C11 C10 H10 119.7 . . ?
C9 C10 H10 119.7 . . ?
C10 C11 C12 118.7(3) . . ?
C10 C11 N2 120.0(3) . . ?
C12 C11 N2 121.3(3) . . ?
C13 C12 C11 120.3(4) . . ?
C13 C12 H12 119.8 . . ?
C11 C12 H12 119.8 . . ?
C12 C13 C8 121.0(4) . . ?
C12 C13 H13 119.5 . . ?
C8 C13 H13 119.5 . . ?
N2 C14 C15 108.8(3) . . ?
N2 C14 H14A 109.9 . . ?
C15 C14 H14A 109.9 . . ?
N2 C14 H14B 109.9 . . ?
C15 C14 H14B 109.9 . . ?
H14A C14 H14B 108.3 . . ?
N3 C15 C16 121.8(3) . . ?
N3 C15 C14 114.1(3) . . ?
C16 C15 C14 124.1(3) . . ?
C15 C16 C17 118.4(4) . . ?
C15 C16 H16 120.8 . . ?
C17 C16 H16 120.8 . . ?
C18 C17 C16 120.4(4) . . ?
C18 C17 H17 119.8 . . ?
C16 C17 H17 119.8 . . ?
C17 C18 C19 118.7(4) . . ?
C17 C18 H18 120.6 . . ?
C19 C18 H18 120.6 . . ?
N3 C19 C18 121.5(4) . . ?
N3 C19 H19 119.2 . . ?
C18 C19 H19 119.2 . . ?
N2 C20 C21 109.8(3) . . ?
N2 C20 H20A 109.7 . . ?
C21 C20 H20A 109.7 . . ?
N2 C20 H20B 109.7 . . ?
C21 C20 H20B 109.7 . . ?
H20A C20 H20B 108.2 . . ?
N4 C21 C22 121.5(4) . . ?
N4 C21 C20 116.1(3) . . ?
C22 C21 C20 122.4(4) . . ?
C23 C22 C21 119.1(4) . . ?
C23 C22 H22 120.5 . . ?
C21 C22 H22 120.5 . . ?
C24 C23 C22 120.0(4) . . ?
C24 C23 H23 120.0 . . ?
C22 C23 H23 120.0 . . ?
C23 C24 C25 118.8(5) . . ?
C23 C24 H24 120.6 . . ?
C25 C24 H24 120.6 . . ?
N4 C25 C24 121.7(5) . . ?
N4 C25 H25 119.2 . . ?
C24 C25 H25 119.2 . . ?
C31 C26 N5 116.2(4) . . ?
C31 C26 C27 119.5(4) . . ?
N5 C26 C27 124.3(4) . . ?
C28 C27 C26 119.3(4) . . ?
C28 C27 H27 120.3 . . ?
C26 C27 H27 120.3 . . ?
C27 C28 C29 120.3(5) . . ?
C27 C28 H28 119.8 . . ?
C29 C28 H28 119.8 . . ?
C30 C29 C28 121.6(4) . . ?
C30 C29 H29 119.2 . . ?
C28 C29 H29 119.2 . . ?
C29 C30 C31 117.8(4) . . ?
C29 C30 H30 121.1 . . ?
C31 C30 H30 121.1 . . ?
C30 C31 C26 121.5(4) . . ?
C30 C31 S2 129.7(3) . . ?
C26 C31 S2 108.8(3) . . ?
N5 C32 C33 125.4(3) . . ?
N5 C32 S2 114.2(3) . . ?
C33 C32 S2 120.3(3) . . ?
C38 C33 C34 117.7(4) . . ?
C38 C33 C32 121.2(3) . . ?
C34 C33 C32 121.1(3) . . ?
C35 C34 C33 121.1(4) . . ?
C35 C34 H34 119.5 . . ?
C33 C34 H34 119.5 . . ?
C34 C35 C36 121.3(4) . . ?
C34 C35 H35 119.3 . . ?
C36 C35 H35 119.3 . . ?
C37 C36 C35 118.2(3) . . ?
C37 C36 N6 122.9(3) . . ?
C35 C36 N6 118.9(3) . . ?
C38 C37 C36 120.4(4) . . ?
C38 C37 H37 119.8 . . ?
C36 C37 H37 119.8 . . ?
C37 C38 C33 121.3(4) . . ?
C37 C38 H38 119.4 . . ?
C33 C38 H38 119.4 . . ?
N6 C39 C40 109.2(3) . . ?
N6 C39 H39A 109.8 . . ?
C40 C39 H39A 109.8 . . ?
N6 C39 H39B 109.8 . . ?
C40 C39 H39B 109.8 . . ?
H39A C39 H39B 108.3 . . ?
N7 C40 C41 121.5(4) . . ?
N7 C40 C39 114.7(3) . . ?
C41 C40 C39 123.7(4) . . ?
C40 C41 C42 118.4(4) . . ?
C40 C41 H41 120.8 . . ?
C42 C41 H41 120.8 . . ?
C43 C42 C41 120.1(4) . . ?
C43 C42 H42 120.0 . . ?
C41 C42 H42 120.0 . . ?
C42 C43 C44 118.5(4) . . ?
C42 C43 H43 120.8 . . ?
C44 C43 H43 120.8 . . ?
N7 C44 C43 122.2(4) . . ?
N7 C44 H44 118.9 . . ?
C43 C44 H44 118.9 . . ?
N6 C45 C46 112.4(3) . . ?
N6 C45 H45A 109.1 . . ?
C46 C45 H45A 109.1 . . ?
N6 C45 H45B 109.1 . . ?
C46 C45 H45B 109.1 . . ?
H45A C45 H45B 107.8 . . ?
N8 C46 C47 120.8(4) . . ?
N8 C46 C45 116.9(3) . . ?
C47 C46 C45 122.3(3) . . ?
C46 C47 C48 120.4(4) . . ?
C46 C47 H47 119.8 . . ?
C48 C47 H47 119.8 . . ?
C49 C48 C47 118.4(4) . . ?
C49 C48 H48 120.8 . . ?
C47 C48 H48 120.8 . . ?
C48 C49 C50 119.2(4) . . ?
C48 C49 H49 120.4 . . ?
C50 C49 H49 120.4 . . ?
N8 C50 C49 122.5(4) . . ?
N8 C50 H50 118.7 . . ?
C49 C50 H50 118.7 . . ?
C56 C51 C52 122.4(4) . . ?
C56 C51 S3 110.1(3) . . ?
C52 C51 S3 127.5(4) . . ?
C53 C52 C51 116.8(5) . . ?
C53 C52 H52 121.6 . . ?
C51 C52 H52 121.6 . . ?
C52 C53 C54 120.9(5) . . ?
C52 C53 H53 119.5 . . ?
C54 C53 H53 119.5 . . ?
C55 C54 C53 121.5(5) . . ?
C55 C54 H54 119.2 . . ?
C53 C54 H54 119.2 . . ?
C54 C55 C56 119.1(5) . . ?
C54 C55 H55 120.5 . . ?
C56 C55 H55 120.5 . . ?
C51 C56 C55 119.2(4) . . ?
C51 C56 N9 115.7(4) . . ?
C55 C56 N9 125.1(4) . . ?
N9 C57 C58 123.6(4) . . ?
N9 C57 S3 116.6(3) . . ?
C58 C57 S3 119.9(3) . . ?
C59 C58 C63 117.8(4) . . ?
C59 C58 C57 122.8(4) . . ?
C63 C58 C57 119.4(4) . . ?
C60 C59 C58 121.5(4) . . ?
C60 C59 H59 119.3 . . ?
C58 C59 H59 119.3 . . ?
C59 C60 C61 120.6(4) . . ?
C59 C60 H60 119.7 . . ?
C61 C60 H60 119.7 . . ?
C60 C61 C62 118.3(4) . . ?
C60 C61 N10 120.9(3) . . ?
C62 C61 N10 120.8(3) . . ?
C63 C62 C61 120.9(4) . . ?
C63 C62 H62 119.6 . . ?
C61 C62 H62 119.6 . . ?
C62 C63 C58 120.9(4) . . ?
C62 C63 H63 119.6 . . ?
C58 C63 H63 119.6 . . ?
N10 C64 C65 108.9(3) . . ?
N10 C64 H64A 109.9 . . ?
C65 C64 H64A 109.9 . . ?
N10 C64 H64B 109.9 . . ?
C65 C64 H64B 109.9 . . ?
H64A C64 H64B 108.3 . . ?
N11 C65 C66 121.6(4) . . ?
N11 C65 C64 115.5(4) . . ?
C66 C65 C64 122.8(4) . . ?
C67 C66 C65 118.2(4) . . ?
C67 C66 H66 120.9 . . ?
C65 C66 H66 120.9 . . ?
C68 C67 C66 120.5(4) . . ?
C68 C67 H67 119.8 . . ?
C66 C67 H67 119.8 . . ?
C67 C68 C69 118.8(5) . . ?
C67 C68 H68 120.6 . . ?
C69 C68 H68 120.6 . . ?
N11 C69 C68 121.9(4) . . ?
N11 C69 H69 119.0 . . ?
C68 C69 H69 119.0 . . ?
C71 C70 N10 109.8(3) . . ?
C71 C70 H70A 109.7 . . ?
N10 C70 H70A 109.7 . . ?
C71 C70 H70B 109.7 . . ?
N10 C70 H70B 109.7 . . ?
H70A C70 H70B 108.2 . . ?
N12 C71 C72 122.4(4) . . ?
N12 C71 C70 115.4(4) . . ?
C72 C71 C70 122.1(4) . . ?
C73 C72 C71 118.4(5) . . ?
C73 C72 H72 120.8 . . ?
C71 C72 H72 120.8 . . ?
C74 C73 C72 119.3(5) . . ?
C74 C73 H73 120.4 . . ?
C72 C73 H73 120.4 . . ?
C73 C74 C75 119.4(5) . . ?
C73 C74 H74 120.3 . . ?
C75 C74 H74 120.3 . . ?
N12 C75 C74 122.8(5) . . ?
N12 C75 H75 118.6 . . ?
C74 C75 H75 118.6 . . ?
C77 C76 H76A 109.5 . . ?
C77 C76 H76B 109.5 . . ?
H76A C76 H76B 109.5 . . ?
C77 C76 H76C 109.5 . . ?
H76A C76 H76C 109.5 . . ?
H76B C76 H76C 109.5 . . ?
N13 C77 C76 153.7(16) . . ?
C7 N1 C1 110.6(3) . . ?
C11 N2 C14 113.0(3) . . ?
C11 N2 C20 111.7(3) . . ?
C14 N2 C20 113.7(3) . . ?
C11 N2 Cu1 115.3(2) . . ?
C14 N2 Cu1 99.2(2) . . ?
C20 N2 Cu1 103.2(2) . . ?
C19 N3 C15 119.1(3) . . ?
C19 N3 Cu1 126.7(2) . . ?
C15 N3 Cu1 114.2(2) . . ?
C21 N4 C25 119.0(4) . . ?
C21 N4 Cu1 115.7(2) . . ?
C25 N4 Cu1 125.2(3) . . ?
C32 N5 C26 110.7(3) . . ?
C36 N6 C39 115.7(3) . . ?
C36 N6 C45 112.7(3) . . ?
C39 N6 C45 113.2(3) . . ?
C36 N6 Cu2 113.9(2) . . ?
C39 N6 Cu2 96.8(2) . . ?
C45 N6 Cu2 102.9(2) . . ?
C40 N7 C44 119.2(3) . . ?
C40 N7 Cu2 114.6(3) . . ?
C44 N7 Cu2 126.2(3) . . ?
C50 N8 C46 118.6(3) . . ?
C50 N8 Cu2 124.5(3) . . ?
C46 N8 Cu2 116.9(2) . . ?
C57 N9 C56 109.3(4) . . ?
C61 N10 C64 112.9(3) . . ?
C61 N10 C70 110.8(3) . . ?
C64 N10 C70 112.7(3) . . ?
C61 N10 Cu3 111.2(2) . . ?
C64 N10 Cu3 103.9(2) . . ?
C70 N10 Cu3 105.0(2) . . ?
C69 N11 C65 119.0(4) . . ?
C69 N11 Cu3 127.4(3) . . ?
C65 N11 Cu3 113.5(3) . . ?
C75 N12 C71 117.6(4) . . ?
C75 N12 Cu3 127.2(3) . . ?
C71 N12 Cu3 115.1(3) . . ?
C77 N13 N13 164.5(15) . 2_766 ?
H1A O1 H1B 107.7 . . ?
H2A O2 H2B 107.7 . . ?
H3A O3 H3B 107.7 . . ?
H4A O4 H4B 107.7 . . ?
C6 S1 C7 89.30(19) . . ?
C31 S2 C32 90.1(2) . . ?
C51 S3 C57 88.3(2) . . ?

loop_
_geom_bond_atom_site_label_1
_geom_bond_atom_site_label_2
_geom_bond_distance
_geom_bond_site_symmetry_2
_geom_bond_publ_flag
Cu1 N3 1.984(3) . ?
Cu1 N4 1.993(3) . ?
Cu1 N2 2.175(3) . ?
Cu1 Cl2 2.3157(11) . ?
Cu1 Cl1 2.3544(10) . ?
Cu2 N8 1.969(3) . ?
Cu2 N7 1.982(3) . ?
Cu2 N6 2.242(3) . ?
Cu2 Cl3 2.2766(11) . ?
Cu2 Cl4 2.3634(12) . ?
Cu3 N12 2.002(3) . ?
Cu3 N11 2.008(3) . ?
Cu3 N10 2.090(3) . ?
Cu3 Cl6 2.2600(12) . ?
Cu3 Cl5 2.4805(12) . ?
C1 C6 1.382(6) . ?
C1 N1 1.385(5) . ?
C1 C2 1.387(5) . ?
C2 C3 1.381(6) . ?
C2 H2 0.9300 . ?
C3 C4 1.364(6) . ?
C3 H3 0.9300 . ?
C4 C5 1.379(6) . ?
C4 H4 0.9300 . ?
C5 C6 1.378(6) . ?
C5 H5 0.9300 . ?
C6 S1 1.736(4) . ?
C7 N1 1.303(5) . ?
C7 C8 1.475(5) . ?
C7 S1 1.740(4) . ?
C8 C9 1.365(5) . ?
C8 C13 1.386(5) . ?
C9 C10 1.382(5) . ?
C9 H9 0.9300 . ?
C10 C11 1.377(5) . ?
C10 H10 0.9300 . ?
C11 C12 1.382(5) . ?
C11 N2 1.454(4) . ?
C12 C13 1.376(6) . ?
C12 H12 0.9300 . ?
C13 H13 0.9300 . ?
C14 N2 1.488(4) . ?
C14 C15 1.496(5) . ?
C14 H14A 0.9700 . ?
C14 H14B 0.9700 . ?
C15 N3 1.359(4) . ?
C15 C16 1.375(5) . ?
C16 C17 1.381(5) . ?
C16 H16 0.9300 . ?
C17 C18 1.371(6) . ?
C17 H17 0.9300 . ?
C18 C19 1.387(5) . ?
C18 H18 0.9300 . ?
C19 N3 1.341(4) . ?
C19 H19 0.9300 . ?
C20 N2 1.488(4) . ?
C20 C21 1.495(5) . ?
C20 H20A 0.9700 . ?
C20 H20B 0.9700 . ?
C21 N4 1.344(5) . ?
C21 C22 1.385(5) . ?
C22 C23 1.376(6) . ?
C22 H22 0.9300 . ?
C23 C24 1.363(7) . ?
C23 H23 0.9300 . ?
C24 C25 1.392(6) . ?
C24 H24 0.9300 . ?
C25 N4 1.349(5) . ?
C25 H25 0.9300 . ?
C26 C31 1.383(5) . ?
C26 N5 1.390(5) . ?
C26 C27 1.396(6) . ?
C27 C28 1.367(6) . ?
C27 H27 0.9300 . ?
C28 C29 1.382(7) . ?
C28 H28 0.9300 . ?
C29 C30 1.376(7) . ?
C29 H29 0.9300 . ?
C30 C31 1.383(6) . ?
C30 H30 0.9300 . ?
C31 S2 1.731(4) . ?
C32 N5 1.311(5) . ?
C32 C33 1.458(5) . ?
C32 S2 1.752(4) . ?
C33 C38 1.390(5) . ?
C33 C34 1.391(5) . ?
C34 C35 1.367(5) . ?
C34 H34 0.9300 . ?
C35 C36 1.389(5) . ?
C35 H35 0.9300 . ?
C36 C37 1.386(5) . ?
C36 N6 1.444(5) . ?
C37 C38 1.384(5) . ?
C37 H37 0.9300 . ?
C38 H38 0.9300 . ?
C39 N6 1.482(4) . ?
C39 C40 1.515(5) . ?
C39 H39A 0.9700 . ?
C39 H39B 0.9700 . ?
C40 N7 1.338(5) . ?
C40 C41 1.382(5) . ?
C41 C42 1.390(6) . ?
C41 H41 0.9300 . ?
C42 C43 1.362(6) . ?
C42 H42 0.9300 . ?
C43 C44 1.378(5) . ?
C43 H43 0.9300 . ?
C44 N7 1.344(5) . ?
C44 H44 0.9300 . ?
C45 N6 1.486(5) . ?
C45 C46 1.508(5) . ?
C45 H45A 0.9700 . ?
C45 H45B 0.9700 . ?
C46 N8 1.352(5) . ?
C46 C47 1.376(5) . ?
C47 C48 1.383(6) . ?
C47 H47 0.9300 . ?
C48 C49 1.373(6) . ?
C48 H48 0.9300 . ?
C49 C50 1.373(6) . ?
C49 H49 0.9300 . ?
C50 N8 1.348(5) . ?
C50 H50 0.9300 . ?
C51 C56 1.379(6) . ?
C51 C52 1.403(6) . ?
C51 S3 1.729(4) . ?
C52 C53 1.381(7) . ?
C52 H52 0.9300 . ?
C53 C54 1.395(7) . ?
C53 H53 0.9300 . ?
C54 C55 1.356(7) . ?
C54 H54 0.9300 . ?
C55 C56 1.399(6) . ?
C55 H55 0.9300 . ?
C56 N9 1.400(5) . ?
C57 N9 1.296(5) . ?
C57 C58 1.481(5) . ?
C57 S3 1.755(4) . ?
C58 C59 1.373(6) . ?
C58 C63 1.377(5) . ?
C59 C60 1.368(6) . ?
C59 H59 0.9300 . ?
C60 C61 1.374(5) . ?
C60 H60 0.9300 . ?
C61 C62 1.376(5) . ?
C61 N10 1.470(5) . ?
C62 C63 1.371(5) . ?
C62 H62 0.9300 . ?
C63 H63 0.9300 . ?
C64 N10 1.479(5) . ?
C64 C65 1.500(6) . ?
C64 H64A 0.9700 . ?
C64 H64B 0.9700 . ?
C65 N11 1.345(5) . ?
C65 C66 1.392(6) . ?
C66 C67 1.371(6) . ?
C66 H66 0.9300 . ?
C67 C68 1.354(7) . ?
C67 H67 0.9300 . ?
C68 C69 1.388(6) . ?
C68 H68 0.9300 . ?
C69 N11 1.331(5) . ?
C69 H69 0.9300 . ?
C70 C71 1.487(6) . ?
C70 N10 1.499(5) . ?
C70 H70A 0.9700 . ?
C70 H70B 0.9700 . ?
C71 N12 1.344(5) . ?
C71 C72 1.382(6) . ?
C72 C73 1.373(7) . ?
C72 H72 0.9300 . ?
C73 C74 1.360(8) . ?
C73 H73 0.9300 . ?
C74 C75 1.368(7) . ?
C74 H74 0.9300 . ?
C75 N12 1.331(5) . ?
C75 H75 0.9300 . ?
C76 C77 1.55(2) . ?
C76 H76A 0.9600 . ?
C76 H76B 0.9600 . ?
C76 H76C 0.9600 . ?
C77 N13 1.251(18) . ?
N13 N13 1.74(3) 2_766 ?
O1 H1A 0.8200 . ?
O1 H1B 0.8199 . ?
O2 H2A 0.8200 . ?
O2 H2B 0.8199 . ?
O3 H3A 0.8201 . ?
O3 H3B 0.8200 . ?
O4 H4A 0.8200 . ?
O4 H4B 0.8201 . ?

loop_
_geom_torsion_atom_site_label_1
_geom_torsion_atom_site_label_2
_geom_torsion_atom_site_label_3
_geom_torsion_atom_site_label_4
_geom_torsion
_geom_torsion_site_symmetry_1
_geom_torsion_site_symmetry_2
_geom_torsion_site_symmetry_3
_geom_torsion_site_symmetry_4
_geom_torsion_publ_flag
C6 C1 C2 C3 1.9(7) . . . . ?
N1 C1 C2 C3 -178.2(4) . . . . ?
C1 C2 C3 C4 -1.8(7) . . . . ?
C2 C3 C4 C5 1.3(7) . . . . ?
C3 C4 C5 C6 -0.9(7) . . . . ?
C4 C5 C6 C1 1.0(7) . . . . ?
C4 C5 C6 S1 179.6(3) . . . . ?
N1 C1 C6 C5 178.5(4) . . . . ?
C2 C1 C6 C5 -1.6(7) . . . . ?
N1 C1 C6 S1 -0.3(5) . . . . ?
C2 C1 C6 S1 179.7(3) . . . . ?
N1 C7 C8 C9 -167.3(4) . . . . ?
S1 C7 C8 C9 15.2(5) . . . . ?
N1 C7 C8 C13 13.8(6) . . . . ?
S1 C7 C8 C13 -163.7(3) . . . . ?
C13 C8 C9 C10 3.4(6) . . . . ?
C7 C8 C9 C10 -175.5(4) . . . . ?
C8 C9 C10 C11 -1.8(6) . . . . ?
C9 C10 C11 C12 0.1(6) . . . . ?
C9 C10 C11 N2 179.8(3) . . . . ?
C10 C11 C12 C13 -0.2(6) . . . . ?
N2 C11 C12 C13 -179.9(4) . . . . ?
C11 C12 C13 C8 2.0(7) . . . . ?
C9 C8 C13 C12 -3.5(7) . . . . ?
C7 C8 C13 C12 175.4(4) . . . . ?
N2 C14 C15 N3 40.8(4) . . . . ?
N2 C14 C15 C16 -141.8(3) . . . . ?
N3 C15 C16 C17 2.3(5) . . . . ?
C14 C15 C16 C17 -175.0(3) . . . . ?
C15 C16 C17 C18 0.5(5) . . . . ?
C16 C17 C18 C19 -2.2(5) . . . . ?
C17 C18 C19 N3 1.3(6) . . . . ?
N2 C20 C21 N4 -31.6(4) . . . . ?
N2 C20 C21 C22 150.5(3) . . . . ?
N4 C21 C22 C23 0.1(6) . . . . ?
C20 C21 C22 C23 178.0(4) . . . . ?
C21 C22 C23 C24 -0.1(7) . . . . ?
C22 C23 C24 C25 0.0(7) . . . . ?
C23 C24 C25 N4 0.3(7) . . . . ?
C31 C26 C27 C28 -2.2(7) . . . . ?
N5 C26 C27 C28 -180.0(5) . . . . ?
C26 C27 C28 C29 1.2(8) . . . . ?
C27 C28 C29 C30 0.1(9) . . . . ?
C28 C29 C30 C31 -0.3(8) . . . . ?
C29 C30 C31 C26 -0.7(7) . . . . ?
C29 C30 C31 S2 178.5(4) . . . . ?
N5 C26 C31 C30 179.9(4) . . . . ?
C27 C26 C31 C30 2.0(7) . . . . ?
N5 C26 C31 S2 0.6(5) . . . . ?
C27 C26 C31 S2 -177.4(4) . . . . ?
N5 C32 C33 C38 143.2(4) . . . . ?
S2 C32 C33 C38 -37.0(5) . . . . ?
N5 C32 C33 C34 -35.9(6) . . . . ?
S2 C32 C33 C34 143.9(3) . . . . ?
C38 C33 C34 C35 1.8(6) . . . . ?
C32 C33 C34 C35 -179.1(4) . . . . ?
C33 C34 C35 C36 0.1(6) . . . . ?
C34 C35 C36 C37 -2.3(6) . . . . ?
C34 C35 C36 N6 177.9(3) . . . . ?
C35 C36 C37 C38 2.5(6) . . . . ?
N6 C36 C37 C38 -177.7(3) . . . . ?
C36 C37 C38 C33 -0.6(6) . . . . ?
C34 C33 C38 C37 -1.6(6) . . . . ?
C32 C33 C38 C37 179.3(4) . . . . ?
N6 C39 C40 N7 -41.1(4) . . . . ?
N6 C39 C40 C41 141.7(4) . . . . ?
N7 C40 C41 C42 -1.5(6) . . . . ?
C39 C40 C41 C42 175.5(3) . . . . ?
C40 C41 C42 C43 -0.6(6) . . . . ?
C41 C42 C43 C44 2.5(6) . . . . ?
C42 C43 C44 N7 -2.4(6) . . . . ?
N6 C45 C46 N8 25.9(5) . . . . ?
N6 C45 C46 C47 -155.3(3) . . . . ?
N8 C46 C47 C48 0.9(6) . . . . ?
C45 C46 C47 C48 -177.8(4) . . . . ?
C46 C47 C48 C49 -0.2(6) . . . . ?
C47 C48 C49 C50 0.1(7) . . . . ?
C48 C49 C50 N8 -0.7(7) . . . . ?
C56 C51 C52 C53 1.2(7) . . . . ?
S3 C51 C52 C53 -178.2(4) . . . . ?
C51 C52 C53 C54 0.1(8) . . . . ?
C52 C53 C54 C55 -1.4(8) . . . . ?
C53 C54 C55 C56 1.3(8) . . . . ?
C52 C51 C56 C55 -1.3(7) . . . . ?
S3 C51 C56 C55 178.2(4) . . . . ?
C52 C51 C56 N9 179.5(4) . . . . ?
S3 C51 C56 N9 -1.0(5) . . . . ?
C54 C55 C56 C51 0.0(7) . . . . ?
C54 C55 C56 N9 179.1(4) . . . . ?
N9 C57 C58 C59 -162.1(5) . . . . ?
S3 C57 C58 C59 15.6(6) . . . . ?
N9 C57 C58 C63 17.0(7) . . . . ?
S3 C57 C58 C63 -165.4(3) . . . . ?
C63 C58 C59 C60 -3.2(8) . . . . ?
C57 C58 C59 C60 175.8(5) . . . . ?
C58 C59 C60 C61 1.5(8) . . . . ?
C59 C60 C61 C62 0.8(7) . . . . ?
C59 C60 C61 N10 -179.6(5) . . . . ?
C60 C61 C62 C63 -1.4(7) . . . . ?
N10 C61 C62 C63 179.0(4) . . . . ?
C61 C62 C63 C58 -0.4(7) . . . . ?
C59 C58 C63 C62 2.7(7) . . . . ?
C57 C58 C63 C62 -176.4(4) . . . . ?
N10 C64 C65 N11 31.0(4) . . . . ?
N10 C64 C65 C66 -153.0(3) . . . . ?
N11 C65 C66 C67 0.2(6) . . . . ?
C64 C65 C66 C67 -175.6(4) . . . . ?
C65 C66 C67 C68 -0.1(6) . . . . ?
C66 C67 C68 C69 -0.6(7) . . . . ?
C67 C68 C69 N11 1.3(7) . . . . ?
N10 C70 C71 N12 -25.3(5) . . . . ?
N10 C70 C71 C72 155.9(4) . . . . ?
N12 C71 C72 C73 0.4(6) . . . . ?
C70 C71 C72 C73 179.1(4) . . . . ?
C71 C72 C73 C74 0.9(7) . . . . ?
C72 C73 C74 C75 -0.8(8) . . . . ?
C73 C74 C75 N12 -0.5(8) . . . . ?
C8 C7 N1 C1 -178.2(3) . . . . ?
S1 C7 N1 C1 -0.7(4) . . . . ?
C6 C1 N1 C7 0.6(5) . . . . ?
C2 C1 N1 C7 -179.3(4) . . . . ?
C10 C11 N2 C14 -137.7(3) . . . . ?
C12 C11 N2 C14 42.0(5) . . . . ?
C10 C11 N2 C20 92.7(4) . . . . ?
C12 C11 N2 C20 -87.6(4) . . . . ?
C10 C11 N2 Cu1 -24.6(4) . . . . ?
C12 C11 N2 Cu1 155.0(3) . . . . ?
C15 C14 N2 C11 73.6(4) . . . . ?
C15 C14 N2 C20 -157.9(3) . . . . ?
C15 C14 N2 Cu1 -49.0(3) . . . . ?
C21 C20 N2 C11 -84.4(4) . . . . ?
C21 C20 N2 C14 146.4(3) . . . . ?
C21 C20 N2 Cu1 40.0(3) . . . . ?
N3 Cu1 N2 C11 -84.5(2) . . . . ?
N4 Cu1 N2 C11 91.4(2) . . . . ?
Cl2 Cu1 N2 C11 5.0(3) . . . . ?
Cl1 Cu1 N2 C11 -176.1(2) . . . . ?
N3 Cu1 N2 C14 36.4(2) . . . . ?
N4 Cu1 N2 C14 -147.7(2) . . . . ?
Cl2 Cu1 N2 C14 125.93(18) . . . . ?
Cl1 Cu1 N2 C14 -55.2(2) . . . . ?
N3 Cu1 N2 C20 153.5(2) . . . . ?
N4 Cu1 N2 C20 -30.6(2) . . . . ?
Cl2 Cu1 N2 C20 -117.0(2) . . . . ?
Cl1 Cu1 N2 C20 61.9(2) . . . . ?
C18 C19 N3 C15 1.4(5) . . . . ?
C18 C19 N3 Cu1 -177.8(3) . . . . ?
C16 C15 N3 C19 -3.2(5) . . . . ?
C14 C15 N3 C19 174.3(3) . . . . ?
C16 C15 N3 Cu1 176.0(3) . . . . ?
C14 C15 N3 Cu1 -6.5(4) . . . . ?
N4 Cu1 N3 C19 149.0(4) . . . . ?
N2 Cu1 N3 C19 161.2(3) . . . . ?
Cl2 Cu1 N3 C19 27.7(3) . . . . ?
Cl1 Cu1 N3 C19 -90.3(3) . . . . ?
N4 Cu1 N3 C15 -30.1(5) . . . . ?
N2 Cu1 N3 C15 -17.9(2) . . . . ?
Cl2 Cu1 N3 C15 -151.5(2) . . . . ?
Cl1 Cu1 N3 C15 90.5(2) . . . . ?
C22 C21 N4 C25 0.1(5) . . . . ?
C20 C21 N4 C25 -177.9(3) . . . . ?
C22 C21 N4 Cu1 -178.6(3) . . . . ?
C20 C21 N4 Cu1 3.4(4) . . . . ?
C24 C25 N4 C21 -0.3(6) . . . . ?
C24 C25 N4 Cu1 178.3(3) . . . . ?
N3 Cu1 N4 C21 28.3(5) . . . . ?
N2 Cu1 N4 C21 16.1(2) . . . . ?
Cl2 Cu1 N4 C21 149.9(2) . . . . ?
Cl1 Cu1 N4 C21 -92.2(2) . . . . ?
N3 Cu1 N4 C25 -150.3(4) . . . . ?
N2 Cu1 N4 C25 -162.5(3) . . . . ?
Cl2 Cu1 N4 C25 -28.7(3) . . . . ?
Cl1 Cu1 N4 C25 89.2(3) . . . . ?
C33 C32 N5 C26 -178.3(4) . . . . ?
S2 C32 N5 C26 1.9(5) . . . . ?
C31 C26 N5 C32 -1.7(5) . . . . ?
C27 C26 N5 C32 176.2(4) . . . . ?
C37 C36 N6 C39 -14.2(5) . . . . ?
C35 C36 N6 C39 165.6(3) . . . . ?
C37 C36 N6 C45 118.2(4) . . . . ?
C35 C36 N6 C45 -62.0(4) . . . . ?
C37 C36 N6 Cu2 -125.1(3) . . . . ?
C35 C36 N6 Cu2 54.8(4) . . . . ?
C40 C39 N6 C36 -71.0(4) . . . . ?
C40 C39 N6 C45 156.9(3) . . . . ?
C40 C39 N6 Cu2 49.6(3) . . . . ?
C46 C45 N6 C36 91.3(4) . . . . ?
C46 C45 N6 C39 -135.1(3) . . . . ?
C46 C45 N6 Cu2 -31.8(3) . . . . ?
N8 Cu2 N6 C36 -97.9(2) . . . . ?
N7 Cu2 N6 C36 83.9(2) . . . . ?
Cl3 Cu2 N6 C36 -8.0(3) . . . . ?
Cl4 Cu2 N6 C36 173.2(2) . . . . ?
N8 Cu2 N6 C39 140.1(2) . . . . ?
N7 Cu2 N6 C39 -38.1(2) . . . . ?
Cl3 Cu2 N6 C39 -130.04(19) . . . . ?
Cl4 Cu2 N6 C39 51.2(2) . . . . ?
N8 Cu2 N6 C45 24.4(2) . . . . ?
N7 Cu2 N6 C45 -153.8(2) . . . . ?
Cl3 Cu2 N6 C45 114.2(2) . . . . ?
Cl4 Cu2 N6 C45 -64.6(2) . . . . ?
C41 C40 N7 C44 1.7(5) . . . . ?
C39 C40 N7 C44 -175.6(3) . . . . ?
C41 C40 N7 Cu2 -179.0(3) . . . . ?
C39 C40 N7 Cu2 3.7(4) . . . . ?
C43 C44 N7 C40 0.3(6) . . . . ?
C43 C44 N7 Cu2 -178.9(3) . . . . ?
N8 Cu2 N7 C40 14.8(6) . . . . ?
N6 Cu2 N7 C40 20.4(3) . . . . ?
Cl3 Cu2 N7 C40 140.8(2) . . . . ?
Cl4 Cu2 N7 C40 -88.0(3) . . . . ?
N8 Cu2 N7 C44 -166.0(4) . . . . ?
N6 Cu2 N7 C44 -160.3(3) . . . . ?
Cl3 Cu2 N7 C44 -39.9(3) . . . . ?
Cl4 Cu2 N7 C44 91.3(3) . . . . ?
C49 C50 N8 C46 1.3(6) . . . . ?
C49 C50 N8 Cu2 -178.8(3) . . . . ?
C47 C46 N8 C50 -1.4(5) . . . . ?
C45 C46 N8 C50 177.3(3) . . . . ?
C47 C46 N8 Cu2 178.7(3) . . . . ?
C45 C46 N8 Cu2 -2.5(4) . . . . ?
N7 Cu2 N8 C50 172.9(4) . . . . ?
N6 Cu2 N8 C50 167.3(3) . . . . ?
Cl3 Cu2 N8 C50 46.5(3) . . . . ?
Cl4 Cu2 N8 C50 -84.2(3) . . . . ?
N7 Cu2 N8 C46 -7.2(6) . . . . ?
N6 Cu2 N8 C46 -12.9(3) . . . . ?
Cl3 Cu2 N8 C46 -133.6(3) . . . . ?
Cl4 Cu2 N8 C46 95.6(3) . . . . ?
C58 C57 N9 C56 178.2(4) . . . . ?
S3 C57 N9 C56 0.4(5) . . . . ?
C51 C56 N9 C57 0.4(5) . . . . ?
C55 C56 N9 C57 -178.7(4) . . . . ?
C60 C61 N10 C64 48.9(5) . . . . ?
C62 C61 N10 C64 -131.5(4) . . . . ?
C60 C61 N10 C70 -78.5(5) . . . . ?
C62 C61 N10 C70 101.1(4) . . . . ?
C60 C61 N10 Cu3 165.1(4) . . . . ?
C62 C61 N10 Cu3 -15.3(5) . . . . ?
C65 C64 N10 C61 77.6(4) . . . . ?
C65 C64 N10 C70 -156.1(3) . . . . ?
C65 C64 N10 Cu3 -43.0(3) . . . . ?
C71 C70 N10 C61 -81.6(4) . . . . ?
C71 C70 N10 C64 150.9(3) . . . . ?
C71 C70 N10 Cu3 38.5(3) . . . . ?
N12 Cu3 N10 C61 88.2(2) . . . . ?
N11 Cu3 N10 C61 -87.5(2) . . . . ?
Cl6 Cu3 N10 C61 0.2(4) . . . . ?
Cl5 Cu3 N10 C61 -179.6(2) . . . . ?
N12 Cu3 N10 C64 -150.2(3) . . . . ?
N11 Cu3 N10 C64 34.2(2) . . . . ?
Cl6 Cu3 N10 C64 121.8(2) . . . . ?
Cl5 Cu3 N10 C64 -57.9(2) . . . . ?
N12 Cu3 N10 C70 -31.7(2) . . . . ?
N11 Cu3 N10 C70 152.7(2) . . . . ?
Cl6 Cu3 N10 C70 -119.6(2) . . . . ?
Cl5 Cu3 N10 C70 60.6(2) . . . . ?
C68 C69 N11 C65 -1.1(6) . . . . ?
C68 C69 N11 Cu3 175.7(3) . . . . ?
C66 C65 N11 C69 0.4(5) . . . . ?
C64 C65 N11 C69 176.5(3) . . . . ?
C66 C65 N11 Cu3 -176.8(3) . . . . ?
C64 C65 N11 Cu3 -0.8(4) . . . . ?
N12 Cu3 N11 C69 150.4(4) . . . . ?
N10 Cu3 N11 C69 163.6(3) . . . . ?
Cl6 Cu3 N11 C69 11.2(3) . . . . ?
Cl5 Cu3 N11 C69 -96.4(3) . . . . ?
N12 Cu3 N11 C65 -32.6(5) . . . . ?
N10 Cu3 N11 C65 -19.5(2) . . . . ?
Cl6 Cu3 N11 C65 -171.9(2) . . . . ?
Cl5 Cu3 N11 C65 80.6(2) . . . . ?
C74 C75 N12 C71 1.8(7) . . . . ?
C74 C75 N12 Cu3 -175.6(4) . . . . ?
C72 C71 N12 C75 -1.7(6) . . . . ?
C70 C71 N12 C75 179.5(4) . . . . ?
C72 C71 N12 Cu3 176.0(3) . . . . ?
C70 C71 N12 Cu3 -2.8(4) . . . . ?
N11 Cu3 N12 C75 -149.1(4) . . . . ?
N10 Cu3 N12 C75 -162.2(4) . . . . ?
Cl6 Cu3 N12 C75 -9.9(4) . . . . ?
Cl5 Cu3 N12 C75 97.8(4) . . . . ?
N11 Cu3 N12 C71 33.5(5) . . . . ?
N10 Cu3 N12 C71 20.3(3) . . . . ?
Cl6 Cu3 N12 C71 172.7(3) . . . . ?
Cl5 Cu3 N12 C71 -79.7(3) . . . . ?
C76 C77 N13 N13 96(6) . . . 2_766 ?
C5 C6 S1 C7 -178.7(4) . . . . ?
C1 C6 S1 C7 -0.1(3) . . . . ?
N1 C7 S1 C6 0.4(3) . . . . ?
C8 C7 S1 C6 178.1(3) . . . . ?
C30 C31 S2 C32 -178.9(5) . . . . ?
C26 C31 S2 C32 0.4(3) . . . . ?
N5 C32 S2 C31 -1.4(3) . . . . ?
C33 C32 S2 C31 178.8(3) . . . . ?
C56 C51 S3 C57 1.0(3) . . . . ?
C52 C51 S3 C57 -179.6(4) . . . . ?
N9 C57 S3 C51 -0.8(4) . . . . ?
C58 C57 S3 C51 -178.7(4) . . . . ?
